data_1503821
loop_
_publ_author_name
'Jo, Hyunil'
'Fitzgerald, Mark E.'
'Winkler, Jeffrey D.'

_publ_section_title
;
 An unusual pathway to cyclobutane formation via desulfurative
 intramolecular photocycloaddition of an enone benzothiazoline pair.
;
_journal_issue 8
_journal_name_full 'Organic letters'
_journal_page_first 1685
_journal_page_last 1687
_journal_paper_doi 10.1021/ol900186y
_journal_volume 11
_journal_year 2009
_chemical_formula_sum 'C16 H17 N O4 S'
_chemical_formula_weight 319.37
_space_group_IT_number 14
_symmetry_cell_setting monoclinic
_symmetry_Int_Tables_number 14
_symmetry_space_group_name_Hall '-P 2yn'
_symmetry_space_group_name_H-M 'P 1 21/n 1'
_atom_sites_solution_hydrogens geom
_atom_sites_solution_primary direct
_audit_creation_method SHELXL-97
_cell_angle_alpha 90.00
_cell_angle_beta 95.304(3)
_cell_angle_gamma 90.00
_cell_formula_units_Z 4
_cell_length_a 8.4766(10)
_cell_length_b 11.5898(14)
_cell_length_c 14.4940(19)
_cell_measurement_temperature 140(1)
_cell_volume 1417.8(3)
_computing_data_collection 'CrystalClear (Rigaku, 1999)'
_computing_data_reduction 'CrystalClear (Rigaku, 1999)'
_computing_structure_refinement 'SHELXL-97 (Sheldrick, 1997)'
_computing_structure_solution 'SIR97 (Altomare, 1999)'
_diffrn_ambient_temperature 140(1)
_diffrn_measured_fraction_theta_full 0.997
_diffrn_measured_fraction_theta_max 0.997
_diffrn_measurement_device 'CCD Area Detector'
_diffrn_measurement_device_type 'Rigaku Mercury'
_diffrn_measurement_method 'phi and omega rotations'
_diffrn_radiation_monochromator graphite
_diffrn_radiation_source 'rotating anode'
_diffrn_radiation_type MoK\a
_diffrn_radiation_wavelength 0.71073
_diffrn_reflns_av_R_equivalents 0.0246
_diffrn_reflns_av_sigmaI/netI 0.0268
_diffrn_reflns_limit_h_max 10
_diffrn_reflns_limit_h_min -10
_diffrn_reflns_limit_k_max 11
_diffrn_reflns_limit_k_min -13
_diffrn_reflns_limit_l_max 17
_diffrn_reflns_limit_l_min -17
_diffrn_reflns_number 8041
_diffrn_reflns_theta_full 25.01
_diffrn_reflns_theta_max 25.01
_diffrn_reflns_theta_min 2.68
_exptl_absorpt_coefficient_mu 0.247
_exptl_absorpt_correction_T_max 1.0000
_exptl_absorpt_correction_T_min 0.8402
_exptl_absorpt_correction_type multi-scan
_exptl_crystal_density_diffrn 1.496
_exptl_crystal_density_method 'not measured'
_exptl_crystal_F_000 672
_exptl_crystal_size_max 0.46
_exptl_crystal_size_mid 0.22
_exptl_crystal_size_min 0.12
_refine_diff_density_max 0.269
_refine_diff_density_min -0.306
_refine_diff_density_rms 0.053
_refine_ls_extinction_method none
_refine_ls_goodness_of_fit_ref 1.063
_refine_ls_hydrogen_treatment constr
_refine_ls_matrix_type full
_refine_ls_number_parameters 201
_refine_ls_number_reflns 2491
_refine_ls_number_restraints 0
_refine_ls_restrained_S_all 1.063
_refine_ls_R_factor_all 0.0463
_refine_ls_R_factor_gt 0.0403
_refine_ls_shift/su_max 0.000
_refine_ls_shift/su_mean 0.000
_refine_ls_structure_factor_coef Fsqd
_refine_ls_weighting_details 'calc w=1/[\s^2^(Fo^2^)+(0.0427P)^2^+0.8872P] where P=(Fo^2^+2Fc^2^)/3'
_refine_ls_weighting_scheme calc
_refine_ls_wR_factor_gt 0.0926
_refine_ls_wR_factor_ref 0.0963
_reflns_number_gt 2218
_reflns_number_total 2491
_reflns_threshold_expression >2sigma(I)
_cod_data_source_file ol900186y_si_002.cif
_cod_data_source_block shelxl
_cod_depositor_comments
;
The following automatic conversions were performed:
'_atom_site_symetry_multiplicity' tag replaced with
'_atom_site_symmetry_multiplicity'.

Automatic conversion script
Id: cif_correct_tags 1440 2010-10-19 06:21:57Z saulius 
;
_cod_original_sg_symbol_H-M 'P 21/n     '
_cod_database_code 1503821

loop_
_symmetry_equiv_pos_as_xyz
'x, y, z'
'-x+1/2, y+1/2, -z+1/2'
'-x, -y, -z'
'x-1/2, -y-1/2, z-1/2'

loop_
_atom_site_label
_atom_site_type_symbol
_atom_site_fract_x
_atom_site_fract_y
_atom_site_fract_z
_atom_site_U_iso_or_equiv
_atom_site_adp_type
_atom_site_occupancy
_atom_site_symmetry_multiplicity
_atom_site_calc_flag
_atom_site_refinement_flags
C1 C 0.5357(2) 0.77216(18) 0.68927(13) 0.0228(4) Uani 1 1 d .
C2 C 0.5484(2) 0.83913(19) 0.61029(14) 0.0276(5) Uani 1 1 d .
H2 H 0.5859 0.9144 0.6162 0.037 Uiso 1 1 calc R
C3 C 0.5054(2) 0.7940(2) 0.52323(14) 0.0321(5) Uani 1 1 d .
H3 H 0.5147 0.8387 0.4707 0.043 Uiso 1 1 calc R
C4 C 0.4486(2) 0.6825(2) 0.51428(14) 0.0318(5) Uani 1 1 d .
H4 H 0.4163 0.6529 0.4559 0.042 Uiso 1 1 calc R
C5 C 0.4400(2) 0.61501(19) 0.59222(14) 0.0285(5) Uani 1 1 d .
H5 H 0.4024 0.5399 0.5852 0.038 Uiso 1 1 calc R
C6 C 0.4860(2) 0.65601(18) 0.68122(13) 0.0226(4) Uani 1 1 d .
C7 C 0.5002(2) 0.57523(17) 0.76552(13) 0.0220(4) Uani 1 1 d .
C8 C 0.5196(2) 0.44919(18) 0.73665(14) 0.0270(5) Uani 1 1 d .
H8a H 0.4337 0.4293 0.6905 0.036 Uiso 1 1 calc R
H8b H 0.6180 0.4416 0.7080 0.036 Uiso 1 1 calc R
C9 C 0.5208(2) 0.36376(19) 0.81641(15) 0.0317(5) Uani 1 1 d .
H9a H 0.6069 0.3819 0.8630 0.042 Uiso 1 1 calc R
H9b H 0.5369 0.2862 0.7940 0.042 Uiso 1 1 calc R
C10 C 0.3628(3) 0.37054(18) 0.85896(15) 0.0315(5) Uani 1 1 d .
H10a H 0.2780 0.3473 0.8132 0.042 Uiso 1 1 calc R
H10b H 0.3642 0.3173 0.9107 0.042 Uiso 1 1 calc R
C11 C 0.3311(2) 0.48923(18) 0.89171(14) 0.0269(5) Uani 1 1 d .
C12 C 0.3601(2) 0.59009(17) 0.82717(13) 0.0228(4) Uani 1 1 d .
H12 H 0.2630 0.6029 0.7863 0.030 Uiso 1 1 calc R
C13 C 0.5980(2) 0.73836(18) 0.85642(14) 0.0240(4) Uani 1 1 d .
H13 H 0.6742 0.7677 0.9058 0.032 Uiso 1 1 calc R
C14 C 0.6437(2) 0.61959(17) 0.82816(14) 0.0239(4) Uani 1 1 d .
H14a H 0.6647 0.5703 0.8820 0.032 Uiso 1 1 calc R
H14b H 0.7375 0.6221 0.7946 0.032 Uiso 1 1 calc R
C15 C 0.5587(2) 0.93443(18) 0.79933(14) 0.0243(4) Uani 1 1 d .
C16 C 0.6003(3) 1.07483(18) 0.91657(16) 0.0371(5) Uani 1 1 d .
H16a H 0.6650 1.1217 0.8805 0.056 Uiso 1 1 calc R
H16b H 0.6369 1.0817 0.9810 0.056 Uiso 1 1 calc R
H16c H 0.4922 1.1003 0.9070 0.056 Uiso 1 1 calc R
N1 N 0.58125(18) 0.81879(14) 0.77951(11) 0.0228(4) Uani 1 1 d .
O1 O 0.2795(2) 0.50883(14) 0.96585(11) 0.0411(4) Uani 1 1 d .
O2 O 0.29710(17) 0.81656(13) 0.85941(10) 0.0331(4) Uani 1 1 d .
O3 O 0.50806(17) 1.00781(12) 0.74508(10) 0.0315(4) Uani 1 1 d .
O4 O 0.61044(17) 0.95592(12) 0.88827(9) 0.0292(3) Uani 1 1 d .
S1 S 0.39694(6) 0.71962(4) 0.90019(3) 0.02485(16) Uani 1 1 d .

loop_
_atom_site_aniso_label
_atom_site_aniso_U_11
_atom_site_aniso_U_22
_atom_site_aniso_U_33
_atom_site_aniso_U_23
_atom_site_aniso_U_13
_atom_site_aniso_U_12
C1 0.0166(9) 0.0282(11) 0.0234(10) -0.0022(9) 0.0013(8) 0.0009(8)
C2 0.0228(10) 0.0319(12) 0.0283(11) 0.0020(9) 0.0033(8) -0.0007(9)
C3 0.0296(11) 0.0435(14) 0.0240(11) 0.0040(10) 0.0056(9) 0.0048(10)
C4 0.0292(11) 0.0432(14) 0.0223(11) -0.0055(10) -0.0014(9) 0.0078(10)
C5 0.0251(10) 0.0305(12) 0.0293(11) -0.0071(9) -0.0017(8) 0.0039(9)
C6 0.0164(9) 0.0273(11) 0.0243(10) -0.0038(9) 0.0026(8) 0.0016(8)
C7 0.0197(9) 0.0218(11) 0.0245(10) -0.0025(8) 0.0019(8) 0.0000(8)
C8 0.0258(10) 0.0242(11) 0.0315(11) -0.0060(9) 0.0048(9) -0.0002(8)
C9 0.0301(11) 0.0228(11) 0.0417(13) -0.0037(10) 0.0004(10) 0.0019(9)
C10 0.0352(12) 0.0249(12) 0.0342(12) 0.0014(9) 0.0022(9) -0.0042(9)
C11 0.0222(10) 0.0290(12) 0.0289(11) 0.0007(9) -0.0002(9) -0.0035(8)
C12 0.0227(10) 0.0230(11) 0.0223(10) -0.0030(8) -0.0009(8) -0.0004(8)
C13 0.0234(10) 0.0252(11) 0.0223(10) -0.0002(8) -0.0031(8) -0.0014(8)
C14 0.0215(9) 0.0233(11) 0.0265(10) -0.0019(9) -0.0008(8) 0.0008(8)
C15 0.0219(10) 0.0238(11) 0.0275(11) -0.0013(9) 0.0031(8) -0.0011(8)
C16 0.0521(14) 0.0211(12) 0.0384(13) -0.0078(10) 0.0062(11) -0.0010(10)
N1 0.0233(8) 0.0229(9) 0.0219(8) -0.0010(7) 0.0000(7) -0.0024(7)
O1 0.0547(10) 0.0363(10) 0.0347(9) 0.0000(7) 0.0177(8) -0.0058(8)
O2 0.0307(8) 0.0281(8) 0.0410(9) 0.0013(7) 0.0057(7) 0.0077(6)
O3 0.0364(8) 0.0243(8) 0.0336(8) 0.0034(7) 0.0027(7) 0.0022(6)
O4 0.0387(8) 0.0203(8) 0.0277(8) -0.0049(6) -0.0009(6) -0.0006(6)
S1 0.0291(3) 0.0231(3) 0.0226(3) -0.0021(2) 0.0036(2) 0.0012(2)

loop_
_atom_type_symbol
_atom_type_description
_atom_type_scat_dispersion_real
_atom_type_scat_dispersion_imag
_atom_type_scat_source
C C 0.0033 0.0016 'International Tables Vol C Tables 4.2.6.8 and 6.1.1.4'
H H 0.0000 0.0000 'International Tables Vol C Tables 4.2.6.8 and 6.1.1.4'
N N 0.0061 0.0033 'International Tables Vol C Tables 4.2.6.8 and 6.1.1.4'
O O 0.0106 0.0060 'International Tables Vol C Tables 4.2.6.8 and 6.1.1.4'
S S 0.1246 0.1234 'International Tables Vol C Tables 4.2.6.8 and 6.1.1.4'

loop_
_geom_angle_atom_site_label_1
_geom_angle_atom_site_label_2
_geom_angle_atom_site_label_3
_geom_angle
C2 C1 C6 120.49(18)
C2 C1 N1 120.25(18)
C6 C1 N1 119.17(17)
C3 C2 C1 120.3(2)
C4 C3 C2 120.0(2)
C3 C4 C5 119.8(2)
C4 C5 C6 122.1(2)
C5 C6 C1 117.17(18)
C5 C6 C7 121.50(18)
C1 C6 C7 120.99(17)
C8 C7 C6 111.50(16)
C8 C7 C14 112.37(16)
C6 C7 C14 105.39(16)
C8 C7 C12 111.62(16)
C6 C7 C12 112.40(15)
C14 C7 C12 103.14(15)
C9 C8 C7 113.96(17)
C8 C9 C10 109.21(17)
C11 C10 C9 111.54(17)
O1 C11 C10 122.94(19)
O1 C11 C12 119.17(19)
C10 C11 C12 117.86(17)
C11 C12 C7 116.06(16)
C11 C12 S1 107.38(13)
C7 C12 S1 108.72(13)
N1 C13 C14 112.96(16)
N1 C13 S1 107.81(13)
C14 C13 S1 104.54(13)
C13 C14 C7 104.96(16)
O3 C15 O4 123.85(19)
O3 C15 N1 126.29(18)
O4 C15 N1 109.76(17)
C15 N1 C1 121.46(16)
C15 N1 C13 117.86(16)
C1 N1 C13 117.23(16)
C15 O4 C16 115.24(16)
O2 S1 C12 108.95(9)
O2 S1 C13 106.06(9)
C12 S1 C13 90.62(9)

loop_
_geom_bond_atom_site_label_1
_geom_bond_atom_site_label_2
_geom_bond_distance
C1 C2 1.395(3)
C1 C6 1.412(3)
C1 N1 1.435(2)
C2 C3 1.383(3)
C3 C4 1.381(3)
C4 C5 1.382(3)
C5 C6 1.396(3)
C6 C7 1.535(3)
C7 C8 1.533(3)
C7 C14 1.538(3)
C7 C12 1.560(3)
C8 C9 1.521(3)
C9 C10 1.527(3)
C10 C11 1.488(3)
C11 O1 1.218(2)
C11 C12 1.531(3)
C12 S1 1.847(2)
C13 N1 1.450(3)
C13 C14 1.497(3)
C13 S1 1.885(2)
C15 O3 1.210(2)
C15 O4 1.346(2)
C15 N1 1.388(3)
C16 O4 1.443(2)
O2 S1 1.4952(15)
